data_4320379
loop_
_publ_author_name
'James A. Johnson'
'Marilyn M. Olmstead'
'Alan M. Stolzenberg'
'Alan L. Balch'

_publ_section_title
;
 Ring-Opening and Meso Substitution from the Reaction of Cyanide Ion with
 Zinc Verdohemes
;
_journal_name_full 'Inorganic Chemistry'
_journal_page_first 5585
_journal_page_last 5595
_journal_paper_doi 10.1021/ic0103300
_journal_volume 40
_journal_year 2001
_chemical_formula_sum 'C75.8 H89.65 N12.3 O4.1 Zn2'
_chemical_formula_weight 1369.39
_chemical_name_common m-H2O-{ZnII(OEB-10,19-(CN)2)}2o0.5acetoneo0.6H2O
_chemical_name_systematic
;
  ?
;
_space_group_IT_number 60
_symmetry_cell_setting orthorhombic
_symmetry_space_group_name_Hall '-P 2n 2ab'
_symmetry_space_group_name_H-M 'P b c n'
_atom_sites_solution_hydrogens geom
_atom_sites_solution_primary direct
_atom_sites_solution_secondary difmap
_audit_creation_method SHELXL-97
_cell_angle_alpha 90.00
_cell_angle_beta 90.00
_cell_angle_gamma 90.00
_cell_formula_units_Z 4
_cell_length_a 23.102(4)
_cell_length_b 15.6338(16)
_cell_length_c 20.557(3)
_cell_measurement_reflns_used 40
_cell_measurement_temperature 133(2)
_cell_measurement_theta_max 24.3
_cell_measurement_theta_min 3.8
_cell_volume 7424.6(18)
_computing_cell_refinement 'Siemens P3'
_computing_data_collection 'Siemens P3'
_computing_data_reduction 'Siemens XDISK'
_computing_molecular_graphics 'SHELXTL 5, XP (Sheldrick, 1994)'
_computing_publication_material 'SHELXL-97 (Sheldrick, 1997)'
_computing_structure_refinement 'SHELXL-97 (Sheldrick, 1997)'
_computing_structure_solution 'SHELXS-97 (Sheldrick, 1990)'
_diffrn_ambient_temperature 133(2)
_diffrn_measured_fraction_theta_full 1.000
_diffrn_measured_fraction_theta_max 1.000
_diffrn_measurement_device_type 'Siemens P4'
_diffrn_measurement_method 2\q-\w
_diffrn_radiation_monochromator 'nickel filter'
_diffrn_radiation_source 'Siemens rotating anode'
_diffrn_radiation_type CuK\a
_diffrn_radiation_wavelength 1.54178
_diffrn_reflns_av_R_equivalents 0.0000
_diffrn_reflns_av_sigmaI/netI 0.0777
_diffrn_reflns_limit_h_max 24
_diffrn_reflns_limit_h_min 0
_diffrn_reflns_limit_k_max 16
_diffrn_reflns_limit_k_min 0
_diffrn_reflns_limit_l_max 22
_diffrn_reflns_limit_l_min 0
_diffrn_reflns_number 4893
_diffrn_reflns_theta_full 56.33
_diffrn_reflns_theta_max 56.33
_diffrn_reflns_theta_min 3.41
_diffrn_standards_decay_% 4.1
_diffrn_standards_interval_count 198
_diffrn_standards_number 2
_exptl_absorpt_coefficient_mu 1.230
_exptl_absorpt_correction_T_max 0.9080
_exptl_absorpt_correction_T_min 0.6016
_exptl_absorpt_correction_type empirical
_exptl_absorpt_process_details XABS2
_exptl_crystal_colour black
_exptl_crystal_density_diffrn 1.225
_exptl_crystal_density_method 'not measured'
_exptl_crystal_description parallelepiped
_exptl_crystal_F_000 2893
_exptl_crystal_size_max 0.46
_exptl_crystal_size_mid 0.18
_exptl_crystal_size_min 0.08
_refine_diff_density_max 1.146
_refine_diff_density_min -0.399
_refine_diff_density_rms 0.115
_refine_ls_extinction_method none
_refine_ls_goodness_of_fit_ref 1.050
_refine_ls_hydrogen_treatment mixed
_refine_ls_matrix_type full
_refine_ls_number_parameters 449
_refine_ls_number_reflns 4893
_refine_ls_number_restraints 1
_refine_ls_restrained_S_all 1.050
_refine_ls_R_factor_all 0.1335
_refine_ls_R_factor_gt 0.0800
_refine_ls_shift/su_max 0.024
_refine_ls_shift/su_mean 0.001
_refine_ls_structure_factor_coef Fsqd
_refine_ls_weighting_details 'calc w=1/[\s^2^(Fo^2^)+(0.1259P)^2^+16.8592P] where P=(Fo^2^+2Fc^2^)/3'
_refine_ls_weighting_scheme calc
_refine_ls_wR_factor_gt 0.2063
_refine_ls_wR_factor_ref 0.2454
_reflns_number_gt 3059
_reflns_number_total 4893
_reflns_threshold_expression >2sigma(I)
_cod_data_source_file ic0103300_2.cif
_cod_data_source_block mn1086
_cod_original_cell_volume 7424.8(17)
_cod_original_formula_sum 'C75.80 H89.65 N12.30 O4.10 Zn2'
_cod_database_code 4320379

loop_
_symmetry_equiv_pos_as_xyz
'x, y, z'
'-x+1/2, -y+1/2, z+1/2'
'-x, y, -z+1/2'
'x+1/2, -y+1/2, -z'
'-x, -y, -z'
'x-1/2, y-1/2, -z-1/2'
'x, -y, z-1/2'
'-x-1/2, y-1/2, z'

loop_
_atom_site_label
_atom_site_type_symbol
_atom_site_fract_x
_atom_site_fract_y
_atom_site_fract_z
_atom_site_U_iso_or_equiv
_atom_site_adp_type
_atom_site_occupancy
_atom_site_symmetry_multiplicity
_atom_site_calc_flag
_atom_site_refinement_flags
_atom_site_disorder_assembly
_atom_site_disorder_group
Zn1 Zn 0.49080(4) 0.08640(6) 0.83783(5) 0.0290(4) Uani 1 1 d . . .
O1 O 0.4001(2) -0.0676(3) 0.7840(3) 0.0397(14) Uani 1 1 d . . .
O2 O 0.5000 0.0047(5) 0.7500 0.0297(17) Uani 1 2 d SD . .
H2 H 0.474(2) -0.028(4) 0.765(4) 0.030 Uiso 1 1 d D . .
N1 N 0.4048(2) 0.0721(4) 0.8211(3) 0.0280(15) Uani 1 1 d . . .
N2 N 0.4789(2) 0.2157(4) 0.8386(3) 0.0280(14) Uani 1 1 d . . .
N3 N 0.5776(2) 0.1088(4) 0.8424(3) 0.0260(14) Uani 1 1 d . . .
N4 N 0.5007(3) -0.0110(4) 0.9040(3) 0.0344(16) Uani 1 1 d . . .
N5 N 0.6457(3) 0.3902(5) 0.7911(4) 0.0449(19) Uani 1 1 d . . .
N6 N 0.6637(16) -0.164(3) 0.840(2) 0.040 Uiso 0.169(10) 1 d P . .
C34 C 0.637(2) -0.114(3) 0.857(2) 0.040 Uiso 0.169(10) 1 d P . .
N7 N 0.3629(4) 0.0059(6) 0.9724(4) 0.063(2) Uani 1 1 d . . .
C1 C 0.3767(3) -0.0033(5) 0.8062(4) 0.0321(18) Uani 1 1 d . . .
C2 C 0.3132(3) 0.0073(6) 0.8187(4) 0.039(2) Uani 1 1 d . . .
C3 C 0.3050(3) 0.0871(5) 0.8375(4) 0.037(2) Uani 1 1 d . . .
C4 C 0.3630(3) 0.1294(5) 0.8378(4) 0.0319(19) Uani 1 1 d . . .
C5 C 0.3738(3) 0.2137(5) 0.8511(4) 0.035(2) Uani 1 1 d . . .
H5 H 0.3415 0.2477 0.8632 0.042 Uiso 1 1 calc R . .
C6 C 0.4279(3) 0.2551(5) 0.8487(4) 0.0311(18) Uani 1 1 d . . .
C7 C 0.4363(3) 0.3477(5) 0.8520(4) 0.036(2) Uani 1 1 d . . .
C8 C 0.4923(3) 0.3640(5) 0.8406(4) 0.0304(18) Uani 1 1 d . . .
C9 C 0.5203(3) 0.2800(5) 0.8327(4) 0.0312(18) Uani 1 1 d . . .
C10 C 0.5791(3) 0.2624(5) 0.8228(4) 0.0302(19) Uani 1 1 d . . .
C11 C 0.6076(3) 0.1805(5) 0.8294(4) 0.0291(18) Uani 1 1 d . . .
C12 C 0.6696(3) 0.1614(5) 0.8280(4) 0.037(2) Uani 1 1 d . . .
C13 C 0.6750(3) 0.0769(5) 0.8411(4) 0.037(2) Uani 1 1 d . . .
C14 C 0.6173(3) 0.0445(5) 0.8523(4) 0.0290(18) Uani 1 1 d . . .
C15 C 0.6023(3) -0.0355(5) 0.8773(4) 0.038(2) Uani 1 1 d . . .
H15 H 0.6328 -0.0782 0.8767 0.030 Uiso 0.83 1 d P . .
C16 C 0.5501(4) -0.0624(5) 0.9026(4) 0.041(2) Uani 1 1 d . . .
C17 C 0.5388(4) -0.1391(5) 0.9394(4) 0.045(2) Uani 1 1 d . . .
C18 C 0.4837(4) -0.1356(6) 0.9628(4) 0.045(2) Uani 1 1 d . . .
C19 C 0.4619(4) -0.0546(6) 0.9396(4) 0.043(2) Uani 1 1 d . . .
C20 C 0.4078(4) -0.0205(6) 0.9560(4) 0.048(2) Uani 1 1 d . . .
C21 C 0.2717(4) -0.0661(6) 0.8125(5) 0.050(2) Uani 1 1 d . . .
H21A H 0.2823 -0.1016 0.7744 0.060 Uiso 1 1 calc R . .
H21B H 0.2320 -0.0441 0.8058 0.060 Uiso 1 1 calc R . .
C22 C 0.2738(4) -0.1207(6) 0.8748(5) 0.064(3) Uani 1 1 d . . .
H22A H 0.3136 -0.1403 0.8823 0.096 Uiso 1 1 calc R . .
H22B H 0.2483 -0.1704 0.8698 0.096 Uiso 1 1 calc R . .
H22C H 0.2610 -0.0863 0.9119 0.096 Uiso 1 1 calc R . .
C23 C 0.2496(4) 0.1304(6) 0.8565(5) 0.052(2) Uani 1 1 d . . .
H23A H 0.2165 0.0956 0.8412 0.062 Uiso 1 1 calc R . .
H23B H 0.2474 0.1869 0.8348 0.062 Uiso 1 1 calc R . .
C24 C 0.2447(4) 0.1428(7) 0.9296(5) 0.063(3) Uani 1 1 d . . .
H24A H 0.2471 0.0872 0.9514 0.095 Uiso 1 1 calc R . .
H24B H 0.2076 0.1698 0.9399 0.095 Uiso 1 1 calc R . .
H24C H 0.2764 0.1795 0.9448 0.095 Uiso 1 1 calc R . .
C25 C 0.3887(4) 0.4109(5) 0.8670(4) 0.044(2) Uani 1 1 d . . .
H25A H 0.3527 0.3922 0.8450 0.053 Uiso 1 1 calc R . .
H25B H 0.3994 0.4675 0.8492 0.053 Uiso 1 1 calc R . .
C26 C 0.3770(5) 0.4198(7) 0.9392(5) 0.075(3) Uani 1 1 d . . .
H26A H 0.3679 0.3636 0.9576 0.113 Uiso 1 1 calc R . .
H26B H 0.3442 0.4585 0.9460 0.113 Uiso 1 1 calc R . .
H26C H 0.4114 0.4432 0.9608 0.113 Uiso 1 1 calc R . .
C27 C 0.5197(4) 0.4505(5) 0.8413(4) 0.044(2) Uani 1 1 d . . .
H27A H 0.4894 0.4947 0.8355 0.053 Uiso 1 1 calc R . .
H27B H 0.5471 0.4551 0.8044 0.053 Uiso 1 1 calc R . .
C28 C 0.5524(4) 0.4672(6) 0.9056(5) 0.056(3) Uani 1 1 d . . .
H28A H 0.5255 0.4619 0.9422 0.085 Uiso 1 1 calc R . .
H28B H 0.5687 0.5251 0.9049 0.085 Uiso 1 1 calc R . .
H28C H 0.5837 0.4254 0.9103 0.085 Uiso 1 1 calc R . .
C29 C 0.6156(3) 0.3342(5) 0.8056(4) 0.0335(19) Uani 1 1 d . . .
C30 C 0.7197(4) 0.2227(6) 0.8205(6) 0.062(3) Uani 1 1 d . . .
H30A H 0.7106 0.2639 0.7854 0.074 Uiso 1 1 calc R . .
H30B H 0.7545 0.1902 0.8072 0.074 Uiso 1 1 calc R . .
C31 C 0.7333(5) 0.2720(6) 0.8825(6) 0.099(5) Uani 1 1 d . . .
H31A H 0.6992 0.3052 0.8957 0.148 Uiso 1 1 calc R . .
H31B H 0.7658 0.3109 0.8746 0.148 Uiso 1 1 calc R . .
H31C H 0.7435 0.2318 0.9172 0.148 Uiso 1 1 calc R . .
C32 C 0.7301(3) 0.0256(5) 0.8472(4) 0.041(2) Uani 1 1 d . . .
H32A H 0.7586 0.0478 0.8155 0.049 Uiso 1 1 calc R . .
H32B H 0.7217 -0.0345 0.8355 0.049 Uiso 1 1 calc R . .
C33 C 0.7571(4) 0.0273(6) 0.9144(5) 0.056(3) Uani 1 1 d . . .
H33A H 0.7709 0.0852 0.9240 0.084 Uiso 1 1 calc R . .
H33B H 0.7897 -0.0128 0.9158 0.084 Uiso 1 1 calc R . .
H33C H 0.7281 0.0105 0.9468 0.084 Uiso 1 1 calc R . .
C35 C 0.5838(5) -0.2063(6) 0.9562(5) 0.070(3) Uani 1 1 d . . .
H35A H 0.6212 -0.1782 0.9656 0.084 Uiso 1 1 calc R . .
H35B H 0.5715 -0.2379 0.9956 0.084 Uiso 1 1 calc R . .
C36 C 0.5911(6) -0.2682(8) 0.9004(7) 0.118(6) Uani 1 1 d . . .
H36A H 0.5547 -0.2989 0.8931 0.177 Uiso 1 1 calc R . .
H36B H 0.6218 -0.3093 0.9109 0.177 Uiso 1 1 calc R . .
H36C H 0.6016 -0.2366 0.8609 0.177 Uiso 1 1 calc R . .
C37 C 0.4506(5) -0.1968(7) 1.0043(5) 0.070(3) Uani 1 1 d . . .
H37A H 0.4778 -0.2259 1.0342 0.085 Uiso 1 1 calc R . .
H37B H 0.4226 -0.1644 1.0311 0.085 Uiso 1 1 calc R . .
C38 C 0.4188(6) -0.2624(8) 0.9664(7) 0.118(6) Uani 1 1 d . . .
H38A H 0.3933 -0.2342 0.9349 0.178 Uiso 1 1 calc R . .
H38B H 0.3956 -0.2977 0.9959 0.178 Uiso 1 1 calc R . .
H38C H 0.4466 -0.2988 0.9432 0.178 Uiso 1 1 calc R . .
O3 O 0.6189(9) 0.6094(14) 0.7591(11) 0.045(6) Uiso 0.25 1 d P . .
C39 C 0.5835(12) 0.662(2) 0.7127(15) 0.029(7) Uiso 0.25 1 d P . .
C40 C 0.5720(17) 0.624(3) 0.662(2) 0.059(10) Uiso 0.25 1 d P . .
C41 C 0.5810(17) 0.739(3) 0.709(2) 0.062(11) Uiso 0.25 1 d P . .
O4 O 0.5000 0.631(2) 0.7500 0.061(8) Uiso 0.30 2 d SP . .
O5 O 0.5000 -0.223(2) 0.7500 0.064(9) Uiso 0.30 2 d SP . .

loop_
_atom_site_aniso_label
_atom_site_aniso_U_11
_atom_site_aniso_U_22
_atom_site_aniso_U_33
_atom_site_aniso_U_23
_atom_site_aniso_U_13
_atom_site_aniso_U_12
Zn1 0.0275(6) 0.0290(6) 0.0305(6) 0.0021(5) -0.0015(5) -0.0027(4)
O1 0.037(3) 0.035(3) 0.046(4) -0.004(3) 0.006(3) -0.008(3)
O2 0.033(4) 0.028(4) 0.027(4) 0.000 0.001(3) 0.000
N1 0.021(3) 0.037(4) 0.026(4) -0.002(3) 0.000(3) -0.004(3)
N2 0.033(3) 0.024(3) 0.028(4) -0.001(3) -0.001(3) 0.000(3)
N3 0.023(3) 0.028(3) 0.027(4) -0.001(3) -0.003(3) -0.002(3)
N4 0.033(3) 0.032(4) 0.038(4) 0.002(3) -0.005(3) -0.005(3)
N5 0.046(4) 0.040(4) 0.048(5) 0.010(4) 0.001(4) -0.013(4)
N7 0.054(5) 0.108(7) 0.026(4) -0.007(5) 0.004(4) -0.017(5)
C1 0.032(4) 0.031(5) 0.033(5) -0.003(4) -0.002(4) -0.003(4)
C2 0.034(4) 0.051(6) 0.032(5) -0.001(4) -0.004(4) -0.008(4)
C3 0.030(4) 0.046(5) 0.035(5) -0.003(5) 0.002(4) 0.000(4)
C4 0.030(4) 0.039(5) 0.027(5) 0.002(4) -0.004(4) 0.001(4)
C5 0.031(4) 0.042(5) 0.033(5) -0.005(4) 0.001(4) 0.009(4)
C6 0.039(4) 0.032(4) 0.022(5) -0.005(4) -0.004(3) 0.006(4)
C7 0.043(5) 0.036(5) 0.029(5) 0.000(4) -0.012(4) 0.006(4)
C8 0.042(5) 0.026(4) 0.024(4) 0.002(3) -0.009(4) -0.001(4)
C9 0.035(4) 0.032(4) 0.027(5) 0.000(4) -0.005(4) -0.002(3)
C10 0.041(5) 0.027(4) 0.023(5) 0.002(3) -0.002(3) -0.003(4)
C11 0.031(4) 0.035(5) 0.022(4) -0.003(4) 0.000(3) -0.007(3)
C12 0.042(5) 0.038(5) 0.032(5) -0.003(4) -0.008(4) -0.005(4)
C13 0.031(4) 0.050(5) 0.030(5) 0.006(4) -0.008(4) -0.003(4)
C14 0.029(4) 0.032(4) 0.026(5) 0.002(4) -0.002(3) 0.003(4)
C15 0.040(5) 0.032(5) 0.042(5) 0.011(4) -0.002(4) 0.006(4)
C16 0.052(5) 0.036(5) 0.034(5) 0.006(4) -0.006(4) -0.003(4)
C17 0.066(6) 0.032(5) 0.036(5) 0.015(4) -0.019(5) -0.013(5)
C18 0.062(6) 0.049(6) 0.025(5) 0.018(4) -0.013(4) -0.025(5)
C19 0.040(5) 0.066(6) 0.024(5) 0.000(5) -0.011(4) -0.022(5)
C20 0.050(6) 0.065(7) 0.031(6) 0.009(5) 0.003(5) -0.022(5)
C21 0.032(5) 0.054(6) 0.063(7) -0.006(5) -0.001(4) -0.011(4)
C22 0.056(6) 0.048(6) 0.089(8) 0.013(6) -0.008(6) -0.026(5)
C23 0.037(5) 0.051(6) 0.067(7) 0.003(5) 0.005(5) 0.001(4)
C24 0.047(5) 0.076(7) 0.067(7) 0.006(6) 0.019(5) 0.019(5)
C25 0.050(5) 0.040(5) 0.041(5) -0.012(4) 0.000(4) 0.007(4)
C26 0.073(7) 0.102(9) 0.050(7) -0.037(7) -0.009(5) 0.032(7)
C27 0.050(5) 0.032(5) 0.050(6) -0.009(4) -0.005(5) 0.001(4)
C28 0.070(6) 0.046(6) 0.054(7) -0.013(5) -0.007(5) -0.015(5)
C29 0.039(5) 0.039(5) 0.022(5) 0.005(4) -0.008(4) 0.003(4)
C30 0.032(5) 0.044(6) 0.110(9) 0.009(6) -0.007(5) -0.007(4)
C31 0.105(9) 0.046(7) 0.145(12) 0.007(7) -0.093(9) -0.014(6)
C32 0.035(4) 0.044(5) 0.044(6) 0.001(4) -0.007(4) 0.002(4)
C33 0.040(5) 0.065(7) 0.063(7) 0.019(6) -0.013(5) 0.009(5)
C35 0.111(9) 0.036(6) 0.064(8) 0.009(5) -0.015(7) -0.009(6)
C36 0.149(13) 0.076(9) 0.129(14) 0.012(9) -0.059(11) 0.023(9)
C37 0.081(7) 0.087(8) 0.044(6) 0.043(6) -0.014(5) -0.041(6)
C38 0.130(11) 0.112(11) 0.113(12) 0.065(9) -0.052(9) -0.089(10)

loop_
_atom_type_symbol
_atom_type_description
_atom_type_scat_dispersion_real
_atom_type_scat_dispersion_imag
_atom_type_scat_source
C C 0.0181 0.0091 'International Tables Vol C Tables 4.2.6.8 and 6.1.1.4'
H H 0.0000 0.0000 'International Tables Vol C Tables 4.2.6.8 and 6.1.1.4'
N N 0.0311 0.0180 'International Tables Vol C Tables 4.2.6.8 and 6.1.1.4'
O O 0.0492 0.0322 'International Tables Vol C Tables 4.2.6.8 and 6.1.1.4'
Zn Zn -1.5491 0.6778 'International Tables Vol C Tables 4.2.6.8 and 6.1.1.4'

loop_
_geom_angle_atom_site_label_1
_geom_angle_atom_site_label_2
_geom_angle_atom_site_label_3
_geom_angle
_geom_angle_site_symmetry_1
_geom_angle_site_symmetry_3
_geom_angle_publ_flag
N1 Zn1 N3 172.1(2) . . ?
N1 Zn1 N2 88.8(2) . . ?
N3 Zn1 N2 87.8(2) . . ?
N1 Zn1 N4 98.0(2) . . ?
N3 Zn1 N4 89.3(2) . . ?
N2 Zn1 N4 138.1(3) . . ?
N1 Zn1 O2 83.84(17) . . ?
N3 Zn1 O2 92.41(17) . . ?
N2 Zn1 O2 126.1(2) . . ?
N4 Zn1 O2 95.8(2) . . ?
Zn1 O2 Zn1 109.8(3) 3_656 . ?
C4 N1 C1 106.5(6) . . ?
C4 N1 Zn1 125.4(5) . . ?
C1 N1 Zn1 126.3(5) . . ?
C6 N2 C9 106.5(6) . . ?
C6 N2 Zn1 124.9(5) . . ?
C9 N2 Zn1 128.5(5) . . ?
C11 N3 C14 107.2(6) . . ?
C11 N3 Zn1 129.8(5) . . ?
C14 N3 Zn1 122.5(5) . . ?
C19 N4 C16 105.2(7) . . ?
C19 N4 Zn1 131.6(6) . . ?
C16 N4 Zn1 120.3(5) . . ?
N6 C34 C15 173(5) . . ?
O1 C1 N1 124.9(7) . . ?
O1 C1 C2 125.9(7) . . ?
N1 C1 C2 109.1(7) . . ?
C3 C2 C1 107.2(7) . . ?
C3 C2 C21 131.0(8) . . ?
C1 C2 C21 121.7(8) . . ?
C2 C3 C4 106.9(7) . . ?
C2 C3 C23 128.7(8) . . ?
C4 C3 C23 124.4(7) . . ?
N1 C4 C5 123.7(7) . . ?
N1 C4 C3 110.1(7) . . ?
C5 C4 C3 126.1(7) . . ?
C4 C5 C6 126.7(7) . . ?
N2 C6 C5 124.9(7) . . ?
N2 C6 C7 110.1(7) . . ?
C5 C6 C7 124.9(7) . . ?
C8 C7 C6 108.0(7) . . ?
C8 C7 C25 128.0(8) . . ?
C6 C7 C25 124.0(7) . . ?
C7 C8 C9 105.9(7) . . ?
C7 C8 C27 125.5(7) . . ?
C9 C8 C27 128.4(7) . . ?
N2 C9 C10 122.4(7) . . ?
N2 C9 C8 109.4(6) . . ?
C10 C9 C8 128.1(7) . . ?
C9 C10 C11 127.0(7) . . ?
C9 C10 C29 116.6(7) . . ?
C11 C10 C29 116.5(7) . . ?
N3 C11 C10 121.6(6) . . ?
N3 C11 C12 109.8(7) . . ?
C10 C11 C12 128.5(7) . . ?
C13 C12 C11 106.5(7) . . ?
C13 C12 C30 124.7(7) . . ?
C11 C12 C30 128.5(7) . . ?
C12 C13 C14 106.8(7) . . ?
C12 C13 C32 127.7(7) . . ?
C14 C13 C32 125.3(7) . . ?
N3 C14 C15 122.9(7) . . ?
N3 C14 C13 109.6(7) . . ?
C15 C14 C13 127.0(7) . . ?
C16 C15 C14 129.0(7) . . ?
C16 C15 C34 108(2) . . ?
C14 C15 C34 120(2) . . ?
C15 C16 N4 123.1(7) . . ?
C15 C16 C17 127.5(8) . . ?
N4 C16 C17 108.8(7) . . ?
C18 C17 C16 108.7(8) . . ?
C18 C17 C35 125.9(8) . . ?
C16 C17 C35 124.9(9) . . ?
C17 C18 C19 104.1(7) . . ?
C17 C18 C37 130.9(9) . . ?
C19 C18 C37 125.0(9) . . ?
N4 C19 C20 122.2(8) . . ?
N4 C19 C18 113.2(8) . . ?
C20 C19 C18 124.4(8) . . ?
N7 C20 C19 176.9(10) . . ?
C2 C21 C22 109.4(7) . . ?
C3 C23 C24 112.3(8) . . ?
C7 C25 C26 112.9(7) . . ?
C8 C27 C28 111.6(7) . . ?
N5 C29 C10 178.3(9) . . ?
C12 C30 C31 113.2(9) . . ?
C13 C32 C33 114.5(7) . . ?
C36 C35 C17 110.3(9) . . ?
C38 C37 C18 113.4(9) . . ?
C41 C39 C40 115(4) . . ?
C41 C39 O3 128(3) . . ?
C40 C39 O3 113(3) . . ?

loop_
_geom_bond_atom_site_label_1
_geom_bond_atom_site_label_2
_geom_bond_distance
_geom_bond_site_symmetry_2
_geom_bond_publ_flag
Zn1 N1 2.029(6) . ?
Zn1 N3 2.039(5) . ?
Zn1 N2 2.040(6) . ?
Zn1 N4 2.054(6) . ?
Zn1 O2 2.222(4) . ?
O1 C1 1.229(9) . ?
O2 Zn1 2.222(4) 3_656 ?
N1 C4 1.360(9) . ?
N1 C1 1.381(10) . ?
N2 C6 1.347(9) . ?
N2 C9 1.393(9) . ?
N3 C11 1.344(9) . ?
N3 C14 1.375(9) . ?
N4 C19 1.343(10) . ?
N4 C16 1.396(10) . ?
N5 C29 1.158(10) . ?
N6 C34 1.07(6) . ?
C34 C15 1.52(5) . ?
N7 C20 1.167(11) . ?
C1 C2 1.498(11) . ?
C2 C3 1.320(11) . ?
C2 C21 1.501(11) . ?
C3 C4 1.494(10) . ?
C3 C23 1.500(11) . ?
C4 C5 1.369(11) . ?
C5 C6 1.407(11) . ?
C6 C7 1.463(11) . ?
C7 C8 1.338(11) . ?
C7 C25 1.510(11) . ?
C8 C9 1.474(10) . ?
C8 C27 1.493(11) . ?
C9 C10 1.401(10) . ?
C10 C11 1.446(10) . ?
C10 C29 1.448(11) . ?
C11 C12 1.464(10) . ?
C12 C13 1.354(11) . ?
C12 C30 1.509(11) . ?
C13 C14 1.443(10) . ?
C13 C32 1.510(11) . ?
C14 C15 1.397(10) . ?
C15 C16 1.381(11) . ?
C16 C17 1.440(11) . ?
C17 C18 1.363(12) . ?
C17 C35 1.518(13) . ?
C18 C19 1.442(12) . ?
C18 C37 1.493(11) . ?
C19 C20 1.401(13) . ?
C21 C22 1.540(13) . ?
C23 C24 1.520(13) . ?
C25 C26 1.514(13) . ?
C27 C28 1.545(12) . ?
C30 C31 1.523(15) . ?
C32 C33 1.515(11) . ?
C35 C36 1.510(16) . ?
C37 C38 1.483(14) . ?
O3 C39 1.51(4) . ?
C39 C41 1.20(5) . ?
C39 C40 1.23(5) . ?

loop_
_geom_hbond_atom_site_label_D
_geom_hbond_atom_site_label_H
_geom_hbond_atom_site_label_A
_geom_hbond_distance_DH
_geom_hbond_distance_HA
_geom_hbond_distance_DA
_geom_hbond_angle_DHA
_geom_hbond_site_symmetry_A
O2 H2 O1 0.843(10) 1.86(3) 2.662(6) 158(7) .
